data_7709601
loop_
_publ_author_name
'Yang, Ming-Xing'
'Chen, Lijuan'
'Gao, Jing'
'Gao, Yang'
'Yu, Guangtao'
'Lin, Shen'

_publ_section_title
;
 Three novel MOFs constructed from 1,3,5-Tris(1-imidazolyl)benzene and
 dicarboxylate ligands and the selective adsorption for C2H2/C2H4 and
 C2H6/CH4
;
_journal_name_full 'Dalton Transactions'
_journal_paper_doi 10.1039/D1DT04149E
_journal_year 2022
_chemical_formula_moiety 'C53 H46 Co3 N16 O14'
_chemical_formula_sum 'C53 H46 Co3 N16 O14'
_chemical_formula_weight 1307.85
_space_group_crystal_system monoclinic
_space_group_IT_number 15
_space_group_name_Hall '-C 2yc'
_space_group_name_H-M_alt 'C 1 2/c 1'
_atom_sites_solution_hydrogens mixed
_audit_creation_method SHELXL-2018/3
_audit_update_record
;
2021-12-08 deposited with the CCDC.	2022-02-23 downloaded from the CCDC.
;
_cell_angle_alpha 90
_cell_angle_beta 97.654(4)
_cell_angle_gamma 90
_cell_formula_units_Z 4
_cell_length_a 27.9125(15)
_cell_length_b 26.8494(13)
_cell_length_c 10.1473(5)
_cell_measurement_reflns_used 9715
_cell_measurement_temperature 293(2)
_cell_measurement_theta_max 27.480
_cell_measurement_theta_min 2.114
_cell_volume 7537.0(7)
_computing_cell_refinement '(CrystalClear; Rigaku, 2002)'
_computing_data_collection '(CrystalClear; Rigaku, 2002)'
_computing_data_reduction '(CrystalClear; Rigaku, 2002)'
_computing_molecular_graphics 'Bruker SHELXTL'
_computing_publication_material 'Bruker SHELXTL'
_computing_structure_refinement 'SHELXL-2018/3 (Sheldrick, 2018)'
_computing_structure_solution 'SHELXL-2018/3 (Sheldrick, 2018)'
_diffrn_ambient_temperature 293(2)
_diffrn_detector_area_resol_mean 28.5714
_diffrn_measured_fraction_theta_full 0.995
_diffrn_measured_fraction_theta_max 0.992
_diffrn_measurement_device_type 'Rigaku Mercury CCD'
_diffrn_measurement_method '\w scan'
_diffrn_radiation_type MoK\a
_diffrn_radiation_wavelength 0.71073
_diffrn_reflns_av_R_equivalents 0.0341
_diffrn_reflns_av_unetI/netI 0.0325
_diffrn_reflns_Laue_measured_fraction_full 0.995
_diffrn_reflns_Laue_measured_fraction_max 0.992
_diffrn_reflns_limit_h_max 35
_diffrn_reflns_limit_h_min -36
_diffrn_reflns_limit_k_max 34
_diffrn_reflns_limit_k_min -34
_diffrn_reflns_limit_l_max 13
_diffrn_reflns_limit_l_min -12
_diffrn_reflns_number 29764
_diffrn_reflns_point_group_measured_fraction_full 0.995
_diffrn_reflns_point_group_measured_fraction_max 0.992
_diffrn_reflns_theta_full 25.242
_diffrn_reflns_theta_max 27.480
_diffrn_reflns_theta_min 2.114
_exptl_absorpt_coefficient_mu 0.713
_exptl_absorpt_correction_T_max 0.958
_exptl_absorpt_correction_T_min 0.934
_exptl_absorpt_correction_type multi-scan
_exptl_absorpt_process_details '(CrystalClear; Rigaku, 2002)'
_exptl_crystal_colour pink
_exptl_crystal_density_diffrn 1.153
_exptl_crystal_description column
_exptl_crystal_F_000 2676
_exptl_crystal_size_max 0.21
_exptl_crystal_size_mid 0.08
_exptl_crystal_size_min 0.06
_refine_diff_density_max 0.361
_refine_diff_density_min -0.393
_refine_diff_density_rms 0.049
_refine_ls_extinction_method none
_refine_ls_goodness_of_fit_ref 1.094
_refine_ls_hydrogen_treatment constr
_refine_ls_matrix_type full
_refine_ls_number_parameters 368
_refine_ls_number_reflns 8584
_refine_ls_number_restraints 0
_refine_ls_restrained_S_all 1.094
_refine_ls_R_factor_all 0.0485
_refine_ls_R_factor_gt 0.0443
_refine_ls_shift/su_max 0.001
_refine_ls_shift/su_mean 0.000
_refine_ls_structure_factor_coef Fsqd
_refine_ls_weighting_details 'w=1/[\s^2^(Fo^2^)+(0.0529P)^2^+3.3355P] where P=(Fo^2^+2Fc^2^)/3'
_refine_ls_weighting_scheme calc
_refine_ls_wR_factor_gt 0.1096
_refine_ls_wR_factor_ref 0.1125
_reflns_Friedel_coverage 0.000
_reflns_number_gt 7891
_reflns_number_total 8584
_reflns_threshold_expression 'I > 2\s(I)'
_cod_data_source_file d1dt04149e2.cif
_cod_data_source_block C36H46Co3N16O14
_cod_depositor_comments
;
The following automatic conversions were performed:

data item '_exptl_absorpt_correction_type' value 'Multi-scan' was
changed to 'multi-scan' in accordance with the
/home/data/users/saulius/crontab/automatic-downloads/rss-feeds/RSC/lib/dictionaries/cif_core.dic
dictionary named 'cif_core.dic' version 2.4.2 last updated on
2011-04-26.

Automatic conversion script
Id: cif_fix_values 7556 2019-12-06 15:28:31Z antanas 
;
_cod_original_sg_symbol_H-M 'C 2/c'
_cod_database_code 7709601
_shelx_shelxl_version_number 2018/3
_shelx_space_group_comment
;
The symmetry employed for this shelxl refinement is uniquely defined
by the following loop, which should always be used as a source of
symmetry information in preference to the above space-group names.
They are only intended as comments.
;

loop_
_space_group_symop_operation_xyz
'x, y, z'
'-x, y, -z+1/2'
'x+1/2, y+1/2, z'
'-x+1/2, y+1/2, -z+1/2'
'-x, -y, -z'
'x, -y, z-1/2'
'-x+1/2, -y+1/2, -z'
'x+1/2, -y+1/2, z-1/2'

loop_
_atom_site_label
_atom_site_type_symbol
_atom_site_fract_x
_atom_site_fract_y
_atom_site_fract_z
_atom_site_U_iso_or_equiv
_atom_site_adp_type
_atom_site_occupancy
_atom_site_site_symmetry_order
_atom_site_calc_flag
_atom_site_refinement_flags_posn
_atom_site_refinement_flags_adp
_atom_site_refinement_flags_occupancy
_atom_site_disorder_assembly
_atom_site_disorder_group
Co1 Co 0.24915(2) 0.25523(2) 0.26999(2) 0.03137(9) Uani 1 1 d . . . . .
Co2 Co 0.000000 0.07948(2) 0.750000 0.02848(10) Uani 1 2 d S T P . .
O1 O 0.19563(6) 0.25899(5) 0.38720(14) 0.0421(4) Uani 1 1 d . . . . .
O2 O 0.19142(6) 0.23525(6) 0.59514(14) 0.0475(4) Uani 1 1 d . . . . .
O3 O 0.00856(5) 0.09808(6) 0.55489(14) 0.0403(3) Uani 1 1 d . . . . .
O4 O 0.05626(5) 0.13611(6) 0.71167(14) 0.0420(3) Uani 1 1 d . . . . .
O5 O 0.20157(5) 0.24705(5) 0.09310(13) 0.0364(3) Uani 1 1 d . . . . .
O6 O 0.20158(5) 0.24341(6) -0.12650(13) 0.0405(3) Uani 1 1 d . . . . .
N1 N 0.25157(7) 0.17532(6) 0.28230(17) 0.0415(4) Uani 1 1 d . . . . .
N2 N 0.24038(7) 0.09496(6) 0.24102(19) 0.0441(4) Uani 1 1 d . . . . .
N3 N 0.25675(7) -0.16519(6) 0.25114(18) 0.0443(4) Uani 1 1 d . . . . .
N4 N 0.24339(8) -0.08492(7) 0.2231(2) 0.0610(6) Uani 1 1 d . . . . .
N5 N 0.12553(6) 0.00703(6) -0.08028(17) 0.0369(4) Uani 1 1 d . . . . .
N6 N 0.05706(6) 0.03154(6) -0.19544(16) 0.0355(4) Uani 1 1 d . . . . .
N7 N 0.07653(7) 0.13912(8) 0.12585(17) 0.0537(5) Uani 1 1 d . . . . .
H7A H 0.045744 0.137990 0.098427 0.064 Uiso 1 1 d R U . . .
H7B H 0.089642 0.159876 0.075805 0.064 Uiso 1 1 d R U . . .
C1 C 0.17769(7) 0.23422(7) 0.47307(19) 0.0331(4) Uani 1 1 d . . . . .
C2 C 0.13552(7) 0.20075(7) 0.42986(18) 0.0316(4) Uani 1 1 d . . . . .
C3 C 0.12316(7) 0.18838(7) 0.29660(19) 0.0354(4) Uani 1 1 d . . . . .
H3 H 0.140262 0.202238 0.233007 0.042 Uiso 1 1 calc R U . . .
C4 C 0.08538(7) 0.15541(8) 0.25745(19) 0.0375(4) Uani 1 1 d . . . . .
C5 C 0.05962(7) 0.13626(8) 0.3539(2) 0.0381(5) Uani 1 1 d . . . . .
H5 H 0.034098 0.114502 0.328821 0.046 Uiso 1 1 calc R U . . .
C6 C 0.07115(7) 0.14891(7) 0.48707(19) 0.0332(4) Uani 1 1 d . . . . .
C7 C 0.10957(7) 0.18088(7) 0.52523(19) 0.0339(4) Uani 1 1 d . . . . .
H7 H 0.117938 0.188993 0.614422 0.041 Uiso 1 1 calc R U . . .
C8 C 0.04406(7) 0.12691(7) 0.5904(2) 0.0343(4) Uani 1 1 d . . . . .
C9 C 0.27439(11) 0.14867(9) 0.3863(3) 0.0614(7) Uani 1 1 d . . . . .
H9 H 0.291975 0.162418 0.461905 0.074 Uiso 1 1 calc R U . . .
C10 C 0.26780(11) 0.09918(9) 0.3640(3) 0.0687(8) Uani 1 1 d . . . . .
H10 H 0.279429 0.073304 0.420260 0.082 Uiso 1 1 calc R U . . .
C11 C 0.23093(8) 0.14212(7) 0.1977(2) 0.0423(5) Uani 1 1 d . . . . .
H11 H 0.212120 0.150075 0.117838 0.051 Uiso 1 1 calc R U . . .
C12 C 0.22233(8) 0.04996(7) 0.1788(2) 0.0415(5) Uani 1 1 d . . . . .
C13 C 0.24171(8) 0.00513(8) 0.2286(2) 0.0467(6) Uani 1 1 d . . . . .
H13 H 0.266934 0.004620 0.298401 0.056 Uiso 1 1 calc R U . . .
C14 C 0.22279(8) -0.03889(8) 0.1724(3) 0.0491(6) Uani 1 1 d . . . . .
C15 C 0.18408(8) -0.03900(7) 0.0711(2) 0.0479(6) Uani 1 1 d . . . . .
H15 H 0.170605 -0.068787 0.037274 0.057 Uiso 1 1 calc R U . . .
C16 C 0.16600(7) 0.00633(7) 0.0217(2) 0.0382(5) Uani 1 1 d . . . . .
C17 C 0.18482(8) 0.05101(7) 0.0736(2) 0.0410(5) Uani 1 1 d . . . . .
H17 H 0.172622 0.081176 0.038762 0.049 Uiso 1 1 calc R U . . .
C18 C 0.22879(8) -0.13079(7) 0.1939(2) 0.0411(5) Uani 1 1 d . . . . .
H18 H 0.200702 -0.137870 0.136863 0.049 Uiso 1 1 calc R U . . .
C19 C 0.2822(3) -0.1395(2) 0.3625(8) 0.052(2) Uani 0.472(11) 1 d . . P A 1
H19 H 0.302302 -0.154314 0.431886 0.062 Uiso 0.472(11) 1 calc R U P A 1
C19' C 0.2995(3) -0.1413(2) 0.2798(12) 0.080(3) Uani 0.528(11) 1 d . . P A 2
H19' H 0.328741 -0.157006 0.308316 0.096 Uiso 0.528(11) 1 calc R U P A 2
C20 C 0.2724(3) -0.0903(2) 0.3513(8) 0.059(2) Uani 0.472(11) 1 d . . P A 1
H20 H 0.282145 -0.065375 0.412659 0.071 Uiso 0.472(11) 1 calc R U P A 1
C20' C 0.2941(3) -0.0919(2) 0.2617(13) 0.095(4) Uani 0.528(11) 1 d . . P A 2
H20' H 0.318130 -0.067644 0.272051 0.114 Uiso 0.528(11) 1 calc R U P A 2
C21 C 0.09049(7) 0.04179(7) -0.0955(2) 0.0401(5) Uani 1 1 d . . . . .
H21 H 0.090025 0.069756 -0.041609 0.048 Uiso 1 1 calc R U . . .
C22 C 0.11316(8) -0.02777(8) -0.1784(2) 0.0486(6) Uani 1 1 d . . . . .
H22 H 0.130255 -0.056465 -0.193667 0.058 Uiso 1 1 calc R U . . .
C23 C 0.07142(8) -0.01210(8) -0.2481(2) 0.0476(6) Uani 1 1 d . . . . .
H23 H 0.054834 -0.028467 -0.321115 0.057 Uiso 1 1 calc R U . . .
C24 C 0.22208(7) 0.24729(7) -0.00946(19) 0.0322(4) Uani 1 1 d . . . . .

loop_
_atom_site_aniso_label
_atom_site_aniso_U_11
_atom_site_aniso_U_22
_atom_site_aniso_U_33
_atom_site_aniso_U_23
_atom_site_aniso_U_13
_atom_site_aniso_U_12
Co1 0.04605(17) 0.02737(14) 0.02009(15) -0.00081(9) 0.00225(11) -0.01309(11)
Co2 0.02821(18) 0.03091(19) 0.02612(19) 0.000 0.00284(14) 0.000
O1 0.0531(9) 0.0444(8) 0.0299(8) 0.0003(6) 0.0100(7) -0.0187(7)
O2 0.0557(9) 0.0609(10) 0.0235(7) 0.0029(7) -0.0040(7) -0.0263(8)
O3 0.0346(7) 0.0513(9) 0.0342(8) 0.0076(6) 0.0020(6) -0.0125(6)
O4 0.0490(8) 0.0486(9) 0.0294(8) 0.0016(6) 0.0092(6) -0.0135(7)
O5 0.0436(8) 0.0432(8) 0.0224(7) -0.0025(5) 0.0042(6) -0.0108(6)
O6 0.0442(8) 0.0551(9) 0.0208(7) -0.0025(6) -0.0006(6) -0.0133(7)
N1 0.0543(11) 0.0292(9) 0.0389(10) 0.0007(7) -0.0018(8) -0.0092(8)
N2 0.0557(11) 0.0238(8) 0.0474(11) -0.0003(7) -0.0124(9) -0.0026(8)
N3 0.0539(11) 0.0278(9) 0.0489(11) 0.0007(8) -0.0019(9) 0.0112(8)
N4 0.0590(12) 0.0248(9) 0.0887(17) 0.0009(9) -0.0288(12) 0.0066(8)
N5 0.0396(9) 0.0240(8) 0.0449(10) -0.0043(7) -0.0027(8) 0.0041(7)
N6 0.0377(8) 0.0311(8) 0.0364(9) -0.0023(7) 0.0003(7) 0.0039(7)
N7 0.0571(12) 0.0768(14) 0.0268(9) -0.0099(9) 0.0047(8) -0.0265(11)
C1 0.0395(10) 0.0332(10) 0.0263(10) -0.0017(8) 0.0034(8) -0.0072(8)
C2 0.0359(9) 0.0332(10) 0.0250(9) 0.0006(7) 0.0018(8) -0.0072(8)
C3 0.0390(10) 0.0430(11) 0.0244(10) 0.0015(8) 0.0045(8) -0.0104(9)
C4 0.0398(10) 0.0470(12) 0.0254(10) -0.0035(8) 0.0027(8) -0.0091(9)
C5 0.0350(10) 0.0447(11) 0.0340(11) -0.0030(9) 0.0020(8) -0.0118(9)
C6 0.0355(9) 0.0361(10) 0.0276(10) 0.0039(8) 0.0027(8) -0.0051(8)
C7 0.0390(10) 0.0402(11) 0.0219(9) 0.0015(8) 0.0025(8) -0.0086(8)
C8 0.0325(9) 0.0355(10) 0.0353(11) 0.0044(8) 0.0052(8) -0.0014(8)
C9 0.0886(19) 0.0373(12) 0.0504(15) 0.0003(11) -0.0193(14) -0.0092(13)
C10 0.101(2) 0.0357(12) 0.0578(16) 0.0050(11) -0.0308(16) -0.0018(13)
C11 0.0512(12) 0.0279(10) 0.0435(12) 0.0027(9) -0.0091(10) -0.0029(9)
C12 0.0457(11) 0.0250(9) 0.0504(13) -0.0006(9) -0.0055(10) -0.0010(8)
C13 0.0437(11) 0.0298(10) 0.0608(15) 0.0015(10) -0.0143(11) 0.0028(9)
C14 0.0480(12) 0.0258(10) 0.0673(16) 0.0009(10) -0.0153(11) 0.0088(9)
C15 0.0484(12) 0.0213(9) 0.0687(16) -0.0013(10) -0.0111(11) 0.0021(9)
C16 0.0378(10) 0.0280(10) 0.0463(12) -0.0005(9) -0.0038(9) 0.0050(8)
C17 0.0468(11) 0.0232(9) 0.0493(13) 0.0018(8) -0.0068(10) 0.0046(8)
C18 0.0499(12) 0.0254(9) 0.0456(12) 0.0009(9) -0.0025(10) 0.0067(9)
C19 0.068(4) 0.035(3) 0.044(4) 0.001(2) -0.022(3) 0.009(3)
C19' 0.067(4) 0.040(3) 0.120(8) 0.011(4) -0.035(5) 0.013(3)
C20 0.066(4) 0.039(3) 0.064(4) -0.003(3) -0.022(4) 0.009(3)
C20' 0.058(4) 0.034(3) 0.175(11) 0.009(4) -0.050(6) 0.004(3)
C21 0.0425(11) 0.0286(10) 0.0461(12) -0.0057(9) -0.0063(9) 0.0092(8)
C22 0.0457(12) 0.0387(11) 0.0591(15) -0.0178(11) -0.0021(11) 0.0115(10)
C23 0.0473(12) 0.0413(12) 0.0516(14) -0.0177(10) -0.0029(11) 0.0077(10)
C24 0.0435(11) 0.0283(9) 0.0242(10) -0.0006(7) 0.0023(8) -0.0095(8)

loop_
_atom_type_symbol
_atom_type_description
_atom_type_scat_dispersion_real
_atom_type_scat_dispersion_imag
_atom_type_scat_source
C C 0.0033 0.0016 'International Tables Vol C Tables 4.2.6.8 and 6.1.1.4'
H H 0.0000 0.0000 'International Tables Vol C Tables 4.2.6.8 and 6.1.1.4'
Co Co 0.3494 0.9721 'International Tables Vol C Tables 4.2.6.8 and 6.1.1.4'
N N 0.0061 0.0033 'International Tables Vol C Tables 4.2.6.8 and 6.1.1.4'
O O 0.0106 0.0060 'International Tables Vol C Tables 4.2.6.8 and 6.1.1.4'

loop_
_geom_angle_atom_site_label_1
_geom_angle_atom_site_label_2
_geom_angle_atom_site_label_3
_geom_angle
_geom_angle_site_symmetry_1
_geom_angle_site_symmetry_3
_geom_angle_publ_flag
O2 Co1 O1 101.44(6) 7_556 . ?
O2 Co1 O5 164.10(6) 7_556 . ?
O1 Co1 O5 94.31(6) . . ?
O2 Co1 O6 85.09(6) 7_556 7 ?
O1 Co1 O6 171.93(6) . 7 ?
O5 Co1 O6 79.04(5) . 7 ?
O2 Co1 N1 94.03(7) 7_556 . ?
O1 Co1 N1 92.04(7) . . ?
O5 Co1 N1 87.52(6) . . ?
O6 Co1 N1 92.22(6) 7 . ?
O2 Co1 N3 89.25(7) 7_556 4 ?
O1 Co1 N3 87.50(7) . 4 ?
O5 Co1 N3 89.27(6) . 4 ?
O6 Co1 N3 87.86(7) 7 4 ?
N1 Co1 N3 176.72(7) . 4 ?
N6 Co2 N6 102.89(9) 2 1_556 ?
N6 Co2 O3 102.82(6) 2 2_556 ?
N6 Co2 O3 94.39(6) 1_556 2_556 ?
N6 Co2 O3 94.39(6) 2 . ?
N6 Co2 O3 102.82(6) 1_556 . ?
O3 Co2 O3 152.30(9) 2_556 . ?
N6 Co2 O4 86.36(6) 2 2_556 ?
N6 Co2 O4 154.60(6) 1_556 2_556 ?
O3 Co2 O4 60.32(5) 2_556 2_556 ?
O3 Co2 O4 99.94(6) . 2_556 ?
N6 Co2 O4 154.60(6) 2 . ?
N6 Co2 O4 86.36(6) 1_556 . ?
O3 Co2 O4 99.94(6) 2_556 . ?
O3 Co2 O4 60.32(5) . . ?
O4 Co2 O4 95.29(8) 2_556 . ?
N6 Co2 C8 93.59(6) 2 2_556 ?
N6 Co2 C8 124.79(6) 1_556 2_556 ?
O3 Co2 C8 30.40(6) 2_556 2_556 ?
O3 Co2 C8 128.27(6) . 2_556 ?
O4 Co2 C8 30.00(5) 2_556 2_556 ?
O4 Co2 C8 100.47(6) . 2_556 ?
N6 Co2 C8 124.79(6) 2 . ?
N6 Co2 C8 93.59(6) 1_556 . ?
O3 Co2 C8 128.27(6) 2_556 . ?
O3 Co2 C8 30.41(6) . . ?
O4 Co2 C8 100.47(6) 2_556 . ?
O4 Co2 C8 30.00(5) . . ?
C8 Co2 C8 118.96(9) 2_556 . ?
C1 O1 Co1 140.70(15) . . ?
C1 O2 Co1 142.30(14) . 7_556 ?
C8 O3 Co2 93.43(12) . . ?
C8 O4 Co2 86.12(11) . . ?
C24 O5 Co1 113.77(13) . . ?
C24 O6 Co1 113.05(13) . 7 ?
C11 N1 C9 105.60(18) . . ?
C11 N1 Co1 129.08(14) . . ?
C9 N1 Co1 125.28(14) . . ?
C11 N2 C10 106.10(18) . . ?
C11 N2 C12 127.39(18) . . ?
C10 N2 C12 126.30(18) . . ?
C18 N3 C19' 102.7(3) . . ?
C18 N3 C19 102.5(3) . . ?
C18 N3 Co1 129.03(15) . 4_545 ?
C19 N3 Co1 125.6(2) . 4_545 ?
C18 N4 C14 129.0(2) . . ?
C18 N4 C20' 101.8(3) . . ?
C14 N4 C20' 123.2(3) . . ?
C18 N4 C20 103.2(3) . . ?
C14 N4 C20 124.1(3) . . ?
C21 N5 C22 106.23(17) . . ?
C21 N5 C16 125.83(17) . . ?
C22 N5 C16 127.90(17) . . ?
C21 N6 C23 105.41(17) . . ?
C21 N6 Co2 121.33(13) . 1_554 ?
C23 N6 Co2 133.15(14) . 1_554 ?
C4 N7 H7A 111.0 . . ?
C4 N7 H7B 108.9 . . ?
H7A N7 H7B 108.2 . . ?
O2 C1 O1 125.50(18) . . ?
O2 C1 C2 115.42(17) . . ?
O1 C1 C2 119.07(17) . . ?
C7 C2 C3 120.03(17) . . ?
C7 C2 C1 119.21(17) . . ?
C3 C2 C1 120.73(17) . . ?
C2 C3 C4 120.61(18) . . ?
C2 C3 H3 119.7 . . ?
C4 C3 H3 119.7 . . ?
C5 C4 C3 118.54(18) . . ?
C5 C4 N7 121.09(18) . . ?
C3 C4 N7 120.17(18) . . ?
C4 C5 C6 121.37(18) . . ?
C4 C5 H5 119.3 . . ?
C6 C5 H5 119.3 . . ?
C7 C6 C5 119.55(18) . . ?
C7 C6 C8 119.55(17) . . ?
C5 C6 C8 120.85(17) . . ?
C6 C7 C2 119.87(17) . . ?
C6 C7 H7 120.1 . . ?
C2 C7 H7 120.1 . . ?
O4 C8 O3 119.79(18) . . ?
O4 C8 C6 120.87(17) . . ?
O3 C8 C6 119.33(18) . . ?
O4 C8 Co2 63.88(10) . . ?
O3 C8 Co2 56.16(10) . . ?
C6 C8 Co2 172.68(15) . . ?
C10 C9 N1 110.2(2) . . ?
C10 C9 H9 124.9 . . ?
N1 C9 H9 124.9 . . ?
C9 C10 N2 106.2(2) . . ?
C9 C10 H10 126.9 . . ?
N2 C10 H10 126.9 . . ?
N1 C11 N2 111.84(19) . . ?
N1 C11 H11 124.1 . . ?
N2 C11 H11 124.1 . . ?
C13 C12 C17 120.90(19) . . ?
C13 C12 N2 118.50(19) . . ?
C17 C12 N2 120.55(18) . . ?
C14 C13 C12 118.8(2) . . ?
C14 C13 H13 120.6 . . ?
C12 C13 H13 120.6 . . ?
C13 C14 C15 121.51(19) . . ?
C13 C14 N4 118.41(19) . . ?
C15 C14 N4 120.06(19) . . ?
C16 C15 C14 118.43(19) . . ?
C16 C15 H15 120.8 . . ?
C14 C15 H15 120.8 . . ?
C17 C16 C15 121.5(2) . . ?
C17 C16 N5 119.19(17) . . ?
C15 C16 N5 119.27(18) . . ?
C16 C17 C12 118.83(18) . . ?
C16 C17 H17 120.6 . . ?
C12 C17 H17 120.6 . . ?
N3 C18 N4 114.5(2) . . ?
N3 C18 H18 122.7 . . ?
N4 C18 H18 122.7 . . ?
C20 C19 N3 109.4(4) . . ?
C20 C19 H19 125.3 . . ?
N3 C19 H19 125.3 . . ?
C20' C19' N3 111.1(5) . . ?
C20' C19' H19' 124.5 . . ?
N3 C19' H19' 124.5 . . ?
C19 C20 N4 104.9(5) . . ?
C19 C20 H20 127.6 . . ?
N4 C20 H20 127.6 . . ?
C19' C20' N4 104.7(5) . . ?
C19' C20' H20' 127.6 . . ?
N4 C20' H20' 127.6 . . ?
N6 C21 N5 111.99(17) . . ?
N6 C21 H21 124.0 . . ?
N5 C21 H21 124.0 . . ?
C23 C22 N5 106.50(18) . . ?
C23 C22 H22 126.7 . . ?
N5 C22 H22 126.7 . . ?
C22 C23 N6 109.87(19) . . ?
C22 C23 H23 125.1 . . ?
N6 C23 H23 125.1 . . ?
O6 C24 O5 125.87(19) . . ?
O6 C24 C24 116.7(2) . 7 ?
O5 C24 C24 117.4(2) . 7 ?

loop_
_geom_bond_atom_site_label_1
_geom_bond_atom_site_label_2
_geom_bond_distance
_geom_bond_site_symmetry_2
_geom_bond_publ_flag
Co1 O2 2.0212(15) 7_556 ?
Co1 O1 2.0322(15) . ?
Co1 O5 2.0972(14) . ?
Co1 O6 2.1319(15) 7 ?
Co1 N1 2.1497(17) . ?
Co1 N3 2.1517(17) 4 ?
Co2 N6 2.0652(16) 2 ?
Co2 N6 2.0652(16) 1_556 ?
Co2 O3 2.0862(14) 2_556 ?
Co2 O3 2.0862(14) . ?
Co2 O4 2.2564(14) 2_556 ?
Co2 O4 2.2564(14) . ?
Co2 C8 2.5072(19) 2_556 ?
Co2 C8 2.5072(19) . ?
O1 C1 1.253(2) . ?
O2 C1 1.247(2) . ?
O3 C8 1.271(2) . ?
O4 C8 1.257(2) . ?
O5 C24 1.253(2) . ?
O6 C24 1.252(2) . ?
N1 C11 1.316(3) . ?
N1 C9 1.361(3) . ?
N2 C11 1.355(3) . ?
N2 C10 1.379(3) . ?
N2 C12 1.424(3) . ?
N3 C18 1.296(3) . ?
N3 C19' 1.351(7) . ?
N3 C19 1.429(6) . ?
N4 C18 1.319(3) . ?
N4 C14 1.430(3) . ?
N4 C20' 1.431(7) . ?
N4 C20 1.445(6) . ?
N5 C21 1.346(2) . ?
N5 C22 1.376(3) . ?
N5 C16 1.427(3) . ?
N6 C21 1.313(3) . ?
N6 C23 1.370(3) . ?
N7 C4 1.396(2) . ?
N7 H7A 0.8679 . ?
N7 H7B 0.8671 . ?
C1 C2 1.499(3) . ?
C2 C7 1.390(3) . ?
C2 C3 1.391(3) . ?
C3 C4 1.394(3) . ?
C3 H3 0.9300 . ?
C4 C5 1.388(3) . ?
C5 C6 1.389(3) . ?
C5 H5 0.9300 . ?
C6 C7 1.388(3) . ?
C6 C8 1.494(3) . ?
C7 H7 0.9300 . ?
C9 C10 1.356(3) . ?
C9 H9 0.9300 . ?
C10 H10 0.9300 . ?
C11 H11 0.9300 . ?
C12 C13 1.387(3) . ?
C12 C17 1.393(3) . ?
C13 C14 1.386(3) . ?
C13 H13 0.9300 . ?
C14 C15 1.388(3) . ?
C15 C16 1.386(3) . ?
C15 H15 0.9300 . ?
C16 C17 1.385(3) . ?
C17 H17 0.9300 . ?
C18 H18 0.9300 . ?
C19 C20 1.350(8) . ?
C19 H19 0.9300 . ?
C19' C20' 1.345(7) . ?
C19' H19' 0.9300 . ?
C20 H20 0.9300 . ?
C20' H20' 0.9300 . ?
C21 H21 0.9300 . ?
C22 C23 1.347(3) . ?
C22 H22 0.9300 . ?
C23 H23 0.9300 . ?
C24 C24 1.552(4) 7 ?

loop_
_geom_torsion_atom_site_label_1
_geom_torsion_atom_site_label_2
_geom_torsion_atom_site_label_3
_geom_torsion_atom_site_label_4
_geom_torsion
_geom_torsion_site_symmetry_1
_geom_torsion_site_symmetry_2
_geom_torsion_site_symmetry_3
_geom_torsion_site_symmetry_4
_geom_torsion_publ_flag
Co1 O2 C1 O1 -31.7(4) 7_556 . . . ?
Co1 O2 C1 C2 149.48(18) 7_556 . . . ?
Co1 O1 C1 O2 87.8(3) . . . . ?
Co1 O1 C1 C2 -93.4(2) . . . . ?
O2 C1 C2 C7 11.5(3) . . . . ?
O1 C1 C2 C7 -167.45(19) . . . . ?
O2 C1 C2 C3 -166.7(2) . . . . ?
O1 C1 C2 C3 14.4(3) . . . . ?
C7 C2 C3 C4 -1.1(3) . . . . ?
C1 C2 C3 C4 176.96(19) . . . . ?
C2 C3 C4 C5 1.7(3) . . . . ?
C2 C3 C4 N7 -173.2(2) . . . . ?
C3 C4 C5 C6 -0.7(3) . . . . ?
N7 C4 C5 C6 174.1(2) . . . . ?
C4 C5 C6 C7 -0.8(3) . . . . ?
C4 C5 C6 C8 -178.23(19) . . . . ?
C5 C6 C7 C2 1.3(3) . . . . ?
C8 C6 C7 C2 178.79(18) . . . . ?
C3 C2 C7 C6 -0.4(3) . . . . ?
C1 C2 C7 C6 -178.49(18) . . . . ?
Co2 O4 C8 O3 5.54(18) . . . . ?
Co2 O4 C8 C6 -173.67(17) . . . . ?
Co2 O3 C8 O4 -6.0(2) . . . . ?
Co2 O3 C8 C6 173.23(16) . . . . ?
C7 C6 C8 O4 -1.6(3) . . . . ?
C5 C6 C8 O4 175.88(19) . . . . ?
C7 C6 C8 O3 179.22(18) . . . . ?
C5 C6 C8 O3 -3.3(3) . . . . ?
C11 N1 C9 C10 0.5(3) . . . . ?
Co1 N1 C9 C10 178.3(2) . . . . ?
N1 C9 C10 N2 0.7(4) . . . . ?
C11 N2 C10 C9 -1.6(3) . . . . ?
C12 N2 C10 C9 -176.5(2) . . . . ?
C9 N1 C11 N2 -1.5(3) . . . . ?
Co1 N1 C11 N2 -179.24(15) . . . . ?
C10 N2 C11 N1 2.0(3) . . . . ?
C12 N2 C11 N1 176.9(2) . . . . ?
C11 N2 C12 C13 170.8(2) . . . . ?
C10 N2 C12 C13 -15.3(4) . . . . ?
C11 N2 C12 C17 -11.6(4) . . . . ?
C10 N2 C12 C17 162.3(3) . . . . ?
C17 C12 C13 C14 -0.5(4) . . . . ?
N2 C12 C13 C14 177.1(2) . . . . ?
C12 C13 C14 C15 -2.2(4) . . . . ?
C12 C13 C14 N4 179.2(2) . . . . ?
C18 N4 C14 C13 173.3(3) . . . . ?
C20' N4 C14 C13 -39.1(8) . . . . ?
C20 N4 C14 C13 18.8(6) . . . . ?
C18 N4 C14 C15 -5.3(5) . . . . ?
C20' N4 C14 C15 142.2(7) . . . . ?
C20 N4 C14 C15 -159.8(5) . . . . ?
C13 C14 C15 C16 3.3(4) . . . . ?
N4 C14 C15 C16 -178.1(2) . . . . ?
C14 C15 C16 C17 -1.8(4) . . . . ?
C14 C15 C16 N5 -178.6(2) . . . . ?
C21 N5 C16 C17 -30.6(3) . . . . ?
C22 N5 C16 C17 152.2(2) . . . . ?
C21 N5 C16 C15 146.3(2) . . . . ?
C22 N5 C16 C15 -30.9(3) . . . . ?
C15 C16 C17 C12 -0.8(4) . . . . ?
N5 C16 C17 C12 176.0(2) . . . . ?
C13 C12 C17 C16 2.0(4) . . . . ?
N2 C12 C17 C16 -175.6(2) . . . . ?
C19' N3 C18 N4 -22.4(6) . . . . ?
C19 N3 C18 N4 21.8(5) . . . . ?
Co1 N3 C18 N4 -177.04(18) 4_545 . . . ?
C14 N4 C18 N3 176.3(3) . . . . ?
C20' N4 C18 N3 23.6(7) . . . . ?
C20 N4 C18 N3 -25.2(5) . . . . ?
C18 N3 C19 C20 -9.0(6) . . . . ?
Co1 N3 C19 C20 -171.0(4) 4_545 . . . ?
C18 N3 C19' C20' 11.2(8) . . . . ?
Co1 N3 C19' C20' 167.8(6) 4_545 . . . ?
N3 C19 C20 N4 -5.1(7) . . . . ?
C18 N4 C20 C19 17.0(6) . . . . ?
C14 N4 C20 C19 176.9(4) . . . . ?
N3 C19' C20' N4 2.2(10) . . . . ?
C18 N4 C20' C19' -14.3(8) . . . . ?
C14 N4 C20' C19' -169.1(5) . . . . ?
C23 N6 C21 N5 -0.3(3) . . . . ?
Co2 N6 C21 N5 -177.11(14) 1_554 . . . ?
C22 N5 C21 N6 0.1(3) . . . . ?
C16 N5 C21 N6 -177.64(19) . . . . ?
C21 N5 C22 C23 0.3(3) . . . . ?
C16 N5 C22 C23 177.9(2) . . . . ?
N5 C22 C23 N6 -0.5(3) . . . . ?
C21 N6 C23 C22 0.5(3) . . . . ?
Co2 N6 C23 C22 176.72(17) 1_554 . . . ?
Co1 O6 C24 O5 -179.28(15) 7 . . . ?
Co1 O6 C24 C24 0.5(3) 7 . . 7 ?
Co1 O5 C24 O6 -179.41(15) . . . . ?
Co1 O5 C24 C24 0.8(3) . . . 7 ?
